data_4035785
loop_
_publ_author_name
'Yang, Ren-Yin'
'Sun, Jing'
'Sun, Qiu'
'Yan, Chao-Guo'

_publ_section_title
;
 Selective Synthesis of 3-(9 H-Carbazol-2-yl)indolin-2-ones and
 Spiro[tetrahydrocarbazole-3,3'-oxindoles] via a HOTf Catalyzed
 Three-Component Reaction.
;
_journal_issue 11
_journal_name_full 'The Journal of organic chemistry'
_journal_page_first 5909
_journal_page_last 5919
_journal_paper_doi 10.1021/acs.joc.8b00196
_journal_volume 83
_journal_year 2018
_chemical_formula_moiety 'C33 H28 N2 O2, C2 H6 O'
_chemical_formula_sum 'C35 H34 N2 O3'
_chemical_formula_weight 530.64
_space_group_crystal_system monoclinic
_space_group_IT_number 14
_space_group_name_Hall '-P 2ybc'
_space_group_name_H-M_alt 'P 1 21/c 1'
_atom_sites_solution_hydrogens geom
_audit_creation_method SHELXL-2014/7
_cell_angle_alpha 90
_cell_angle_beta 97.042(2)
_cell_angle_gamma 90
_cell_formula_units_Z 4
_cell_length_a 13.4054(10)
_cell_length_b 21.7037(15)
_cell_length_c 9.9449(7)
_cell_measurement_reflns_used 6246
_cell_measurement_temperature 296(2)
_cell_measurement_theta_max 22.32
_cell_measurement_theta_min 2.27
_cell_volume 2871.6(4)
_computing_cell_refinement 'Bruker SAINT'
_computing_data_collection 'Bruker APEX2'
_computing_data_reduction 'Bruker SAINT'
_computing_molecular_graphics 'Bruker SHELXTL'
_computing_publication_material 'Bruker SHELXTL'
_computing_structure_refinement 'SHELXL-2014/7 (Sheldrick, 2014)'
_computing_structure_solution 'SHELXS-97 (Sheldrick 2008)'
_diffrn_ambient_temperature 296(2)
_diffrn_measured_fraction_theta_full 0.998
_diffrn_measured_fraction_theta_max 0.995
_diffrn_measurement_device_type 'CCD area detector'
_diffrn_measurement_method 'phi and omega scans'
_diffrn_radiation_source 'fine-focus sealed tube'
_diffrn_radiation_type MoK\a
_diffrn_radiation_wavelength 0.71073
_diffrn_reflns_av_R_equivalents 0.0603
_diffrn_reflns_av_unetI/netI 0.0790
_diffrn_reflns_Laue_measured_fraction_full 0.998
_diffrn_reflns_Laue_measured_fraction_max 0.995
_diffrn_reflns_limit_h_max 13
_diffrn_reflns_limit_h_min -17
_diffrn_reflns_limit_k_max 24
_diffrn_reflns_limit_k_min -28
_diffrn_reflns_limit_l_max 12
_diffrn_reflns_limit_l_min -12
_diffrn_reflns_number 29285
_diffrn_reflns_point_group_measured_fraction_full 0.998
_diffrn_reflns_point_group_measured_fraction_max 0.995
_diffrn_reflns_theta_full 25.242
_diffrn_reflns_theta_max 27.512
_diffrn_reflns_theta_min 2.422
_exptl_absorpt_coefficient_mu 0.078
_exptl_absorpt_correction_T_max 0.985
_exptl_absorpt_correction_T_min 0.978
_exptl_absorpt_correction_type multi-scan
_exptl_absorpt_process_details sadabs
_exptl_crystal_colour colorless
_exptl_crystal_density_diffrn 1.227
_exptl_crystal_description block
_exptl_crystal_F_000 1128
_exptl_crystal_size_max 0.280
_exptl_crystal_size_mid 0.260
_exptl_crystal_size_min 0.200
_refine_diff_density_max 0.192
_refine_diff_density_min -0.233
_refine_diff_density_rms 0.042
_refine_ls_extinction_method none
_refine_ls_goodness_of_fit_ref 1.018
_refine_ls_hydrogen_treatment constr
_refine_ls_matrix_type full
_refine_ls_number_parameters 365
_refine_ls_number_reflns 6576
_refine_ls_number_restraints 0
_refine_ls_restrained_S_all 1.018
_refine_ls_R_factor_all 0.1495
_refine_ls_R_factor_gt 0.0619
_refine_ls_shift/su_max 0.000
_refine_ls_shift/su_mean 0.000
_refine_ls_structure_factor_coef Fsqd
_refine_ls_weighting_details 'w=1/[\s^2^(Fo^2^)+(0.0686P)^2^+0.5154P] where P=(Fo^2^+2Fc^2^)/3'
_refine_ls_weighting_scheme calc
_refine_ls_wR_factor_gt 0.1285
_refine_ls_wR_factor_ref 0.1571
_reflns_Friedel_coverage 0.000
_reflns_number_gt 3410
_reflns_number_total 6576
_reflns_threshold_expression 'I > 2\s(I)'
_cod_data_source_file jo8b00196_si_002.cif
_cod_data_source_block 6b
_cod_original_sg_symbol_H-M 'P 21/c'
_cod_database_code 4035785
_shelx_shelxl_version_number 2014/7
_shelx_space_group_comment
; 
The symmetry employed for this shelxl refinement is uniquely defined 
by the following loop, which should always be used as a source of 
symmetry information in preference to the above space-group names. 
They are only intended as comments. 
;
_shelx_estimated_absorpt_t_min 0.978
_shelx_estimated_absorpt_t_max 0.985

loop_
_space_group_symop_operation_xyz
'x, y, z'
'-x, y+1/2, -z+1/2'
'-x, -y, -z'
'x, -y-1/2, z-1/2'

loop_
_atom_site_label
_atom_site_type_symbol
_atom_site_fract_x
_atom_site_fract_y
_atom_site_fract_z
_atom_site_U_iso_or_equiv
_atom_site_adp_type
_atom_site_occupancy
_atom_site_site_symmetry_order
_atom_site_calc_flag
_atom_site_refinement_flags_posn
_atom_site_refinement_flags_adp
C1 C 0.11340(17) 0.55353(10) 0.3263(2) 0.0536(6) Uani 1 1 d . .
H1A H 0.1483 0.5484 0.2483 0.080 Uiso 1 1 calc R U
H1B H 0.1181 0.5957 0.3554 0.080 Uiso 1 1 calc R U
H1C H 0.0440 0.5426 0.3033 0.080 Uiso 1 1 calc R U
C2 C 0.12014(15) 0.45772(10) 0.4674(2) 0.0431(5) Uani 1 1 d . .
C3 C 0.04023(17) 0.42378(11) 0.4024(2) 0.0546(6) Uani 1 1 d . .
H3 H 0.0014 0.4389 0.3256 0.066 Uiso 1 1 calc R U
C4 C 0.02058(19) 0.36733(12) 0.4551(3) 0.0638(7) Uani 1 1 d . .
H4 H -0.0318 0.3437 0.4123 0.077 Uiso 1 1 calc R U
C5 C 0.07743(19) 0.34455(11) 0.5714(3) 0.0634(7) Uani 1 1 d . .
H5 H 0.0622 0.3061 0.6050 0.076 Uiso 1 1 calc R U
C6 C 0.15588(18) 0.37821(10) 0.6370(2) 0.0537(6) Uani 1 1 d . .
H6 H 0.1932 0.3629 0.7149 0.064 Uiso 1 1 calc R U
C7 C 0.17876(15) 0.43557(9) 0.5854(2) 0.0425(5) Uani 1 1 d . .
C8 C 0.25376(15) 0.48135(9) 0.62421(19) 0.0404(5) Uani 1 1 d . .
C9 C 0.24039(15) 0.52739(9) 0.53061(18) 0.0385(5) Uani 1 1 d . .
C10 C 0.19887(18) 0.48578(12) 0.9028(2) 0.0604(7) Uani 1 1 d . .
H10 H 0.1629 0.5126 0.8420 0.073 Uiso 1 1 calc R U
C11 C 0.1599(2) 0.46907(14) 1.0195(3) 0.0749(8) Uani 1 1 d . .
H11 H 0.0972 0.4838 1.0353 0.090 Uiso 1 1 calc R U
C12 C 0.2126(2) 0.43095(13) 1.1124(3) 0.0721(8) Uani 1 1 d . .
H12 H 0.1866 0.4200 1.1916 0.086 Uiso 1 1 calc R U
C13 C 0.3040(2) 0.40925(12) 1.0869(2) 0.0685(7) Uani 1 1 d . .
H13 H 0.3409 0.3838 1.1498 0.082 Uiso 1 1 calc R U
C14 C 0.34205(18) 0.42475(11) 0.9683(2) 0.0544(6) Uani 1 1 d . .
H14 H 0.4037 0.4088 0.9516 0.065 Uiso 1 1 calc R U
C15 C 0.29035(16) 0.46342(9) 0.87457(19) 0.0424(5) Uani 1 1 d . .
C16 C 0.33262(16) 0.48127(9) 0.74544(19) 0.0419(5) Uani 1 1 d . .
H16 H 0.3838 0.4508 0.7294 0.050 Uiso 1 1 calc R U
C17 C 0.38330(16) 0.54482(10) 0.75795(19) 0.0446(5) Uani 1 1 d . .
H17A H 0.3391 0.5739 0.7952 0.053 Uiso 1 1 calc R U
H17B H 0.4448 0.5421 0.8201 0.053 Uiso 1 1 calc R U
C18 C 0.31085(16) 0.65630(10) 0.3501(2) 0.0465(5) Uani 1 1 d . .
C19 C 0.32690(19) 0.68183(12) 0.2281(2) 0.0648(7) Uani 1 1 d . .
H19 H 0.3118 0.7229 0.2082 0.078 Uiso 1 1 calc R U
C20 C 0.3666(2) 0.64384(15) 0.1359(2) 0.0710(8) Uani 1 1 d . .
H20 H 0.3790 0.6599 0.0529 0.085 Uiso 1 1 calc R U
C21 C 0.38785(18) 0.58309(13) 0.1646(2) 0.0622(7) Uani 1 1 d . .
H21 H 0.4129 0.5584 0.1001 0.075 Uiso 1 1 calc R U
C22 C 0.37242(16) 0.55808(11) 0.2885(2) 0.0491(6) Uani 1 1 d . .
H22 H 0.3874 0.5170 0.3082 0.059 Uiso 1 1 calc R U
C23 C 0.33425(15) 0.59556(9) 0.38187(19) 0.0407(5) Uani 1 1 d . .
C24 C 0.30882(15) 0.58179(9) 0.52252(18) 0.0383(5) Uani 1 1 d . .
C25 C 0.26066(16) 0.64346(10) 0.5598(2) 0.0442(5) Uani 1 1 d . .
C26 C 0.40779(15) 0.56852(9) 0.62136(19) 0.0405(5) Uani 1 1 d . .
H26 H 0.4412 0.5343 0.5806 0.049 Uiso 1 1 calc R U
C27 C 0.48151(15) 0.62159(9) 0.63045(19) 0.0412(5) Uani 1 1 d . .
C28 C 0.56055(17) 0.62088(10) 0.5532(2) 0.0496(6) Uani 1 1 d . .
H28 H 0.5666 0.5877 0.4955 0.059 Uiso 1 1 calc R U
C29 C 0.63096(18) 0.66768(10) 0.5587(2) 0.0555(6) Uani 1 1 d . .
H29 H 0.6838 0.6654 0.5064 0.067 Uiso 1 1 calc R U
C30 C 0.62231(17) 0.71774(10) 0.6420(2) 0.0538(6) Uani 1 1 d . .
C31 C 0.7700(2) 0.76390(15) 0.5784(4) 0.1009(11) Uani 1 1 d . .
H31A H 0.8134 0.7303 0.6095 0.151 Uiso 1 1 calc R U
H31B H 0.8069 0.8019 0.5893 0.151 Uiso 1 1 calc R U
H31C H 0.7455 0.7580 0.4845 0.151 Uiso 1 1 calc R U
C32 C 0.54392(18) 0.71933(11) 0.7213(2) 0.0580(6) Uani 1 1 d . .
H32 H 0.5380 0.7525 0.7789 0.070 Uiso 1 1 calc R U
C33 C 0.47489(16) 0.67211(10) 0.7152(2) 0.0511(6) Uani 1 1 d . .
H33 H 0.4228 0.6740 0.7689 0.061 Uiso 1 1 calc R U
C34 C 0.0973(4) 0.83930(19) 0.4509(4) 0.1360(16) Uani 1 1 d . .
H34A H 0.1370 0.8753 0.4798 0.163 Uiso 1 1 calc R U
H34B H 0.0452 0.8522 0.3800 0.163 Uiso 1 1 calc R U
C35 C 0.0522(3) 0.8175(2) 0.5594(5) 0.1443(16) Uani 1 1 d . .
H35A H 0.0111 0.7825 0.5312 0.216 Uiso 1 1 calc R U
H35B H 0.0111 0.8493 0.5911 0.216 Uiso 1 1 calc R U
H35C H 0.1031 0.8056 0.6311 0.216 Uiso 1 1 calc R U
N1 N 0.15842(12) 0.51402(8) 0.43484(15) 0.0426(4) Uani 1 1 d . .
N2 N 0.26738(14) 0.68342(8) 0.45731(17) 0.0517(5) Uani 1 1 d . .
H2 H 0.2474 0.7211 0.4576 0.062 Uiso 1 1 calc R U
O1 O 0.22432(12) 0.65415(7) 0.66372(15) 0.0564(4) Uani 1 1 d . .
O2 O 0.68752(14) 0.76619(8) 0.6556(2) 0.0811(6) Uani 1 1 d . .
O3 O 0.1603(2) 0.79551(9) 0.3960(2) 0.1010(7) Uani 1 1 d . .
H3A H 0.1759 0.8084 0.3239 0.151 Uiso 1 1 calc R U

loop_
_atom_site_aniso_label
_atom_site_aniso_U_11
_atom_site_aniso_U_22
_atom_site_aniso_U_33
_atom_site_aniso_U_23
_atom_site_aniso_U_13
_atom_site_aniso_U_12
C1 0.0551(14) 0.0645(15) 0.0387(12) -0.0012(11) -0.0041(10) 0.0086(12)
C2 0.0424(12) 0.0481(13) 0.0397(11) -0.0083(10) 0.0085(10) 0.0007(11)
C3 0.0474(14) 0.0639(16) 0.0515(13) -0.0108(12) 0.0023(11) -0.0029(12)
C4 0.0531(15) 0.0657(17) 0.0732(17) -0.0189(14) 0.0097(14) -0.0124(13)
C5 0.0662(17) 0.0482(14) 0.0786(18) -0.0066(13) 0.0196(15) -0.0102(13)
C6 0.0597(15) 0.0468(14) 0.0553(13) -0.0014(11) 0.0102(12) -0.0013(12)
C7 0.0454(13) 0.0437(13) 0.0394(11) -0.0051(10) 0.0092(10) 0.0031(10)
C8 0.0457(13) 0.0411(12) 0.0342(10) -0.0013(9) 0.0045(9) 0.0025(10)
C9 0.0408(12) 0.0420(12) 0.0327(10) -0.0070(9) 0.0039(9) 0.0027(9)
C10 0.0575(16) 0.0817(18) 0.0416(13) 0.0000(12) 0.0044(12) 0.0213(13)
C11 0.0623(17) 0.109(2) 0.0558(16) -0.0110(15) 0.0157(14) 0.0133(16)
C12 0.082(2) 0.090(2) 0.0485(15) 0.0002(14) 0.0233(15) -0.0111(17)
C13 0.083(2) 0.0711(17) 0.0520(15) 0.0199(13) 0.0102(14) 0.0070(15)
C14 0.0519(14) 0.0609(15) 0.0501(14) 0.0110(11) 0.0052(11) 0.0079(12)
C15 0.0478(13) 0.0431(12) 0.0353(11) -0.0011(9) 0.0013(10) -0.0002(10)
C16 0.0465(13) 0.0427(12) 0.0359(11) 0.0004(9) 0.0031(10) 0.0065(10)
C17 0.0471(13) 0.0495(13) 0.0353(11) -0.0006(9) -0.0018(10) -0.0014(10)
C18 0.0489(13) 0.0472(13) 0.0418(12) 0.0028(10) -0.0005(10) -0.0021(11)
C19 0.0737(18) 0.0627(16) 0.0569(15) 0.0169(13) 0.0037(14) -0.0089(14)
C20 0.0735(18) 0.097(2) 0.0441(14) 0.0154(15) 0.0149(13) -0.0069(16)
C21 0.0570(15) 0.089(2) 0.0409(13) -0.0064(13) 0.0085(11) 0.0001(14)
C22 0.0459(13) 0.0591(14) 0.0421(12) -0.0049(11) 0.0039(10) 0.0013(11)
C23 0.0409(12) 0.0484(13) 0.0322(11) -0.0009(9) 0.0014(9) -0.0017(10)
C24 0.0436(12) 0.0382(11) 0.0327(10) -0.0015(9) 0.0038(9) 0.0023(10)
C25 0.0412(12) 0.0474(13) 0.0424(12) -0.0056(10) -0.0017(10) 0.0002(10)
C26 0.0419(12) 0.0409(12) 0.0377(11) -0.0021(9) 0.0010(9) 0.0038(10)
C27 0.0409(12) 0.0422(12) 0.0395(11) -0.0017(9) 0.0015(10) 0.0049(10)
C28 0.0570(15) 0.0451(13) 0.0477(13) -0.0096(10) 0.0111(11) -0.0030(11)
C29 0.0588(15) 0.0540(15) 0.0567(14) -0.0076(12) 0.0198(12) -0.0036(12)
C30 0.0486(14) 0.0452(13) 0.0683(15) -0.0076(12) 0.0101(12) -0.0026(11)
C31 0.086(2) 0.087(2) 0.141(3) -0.039(2) 0.057(2) -0.0387(18)
C32 0.0537(15) 0.0488(14) 0.0721(16) -0.0199(12) 0.0096(13) 0.0008(12)
C33 0.0446(14) 0.0550(14) 0.0548(13) -0.0138(11) 0.0107(11) -0.0001(11)
C34 0.179(4) 0.124(3) 0.119(3) 0.038(3) 0.073(3) 0.033(3)
C35 0.141(4) 0.147(4) 0.154(4) -0.035(3) 0.053(3) -0.024(3)
N1 0.0437(10) 0.0485(11) 0.0343(9) -0.0009(8) 0.0000(8) 0.0023(9)
N2 0.0650(12) 0.0370(10) 0.0522(11) 0.0016(9) 0.0038(10) 0.0084(9)
O1 0.0570(10) 0.0657(10) 0.0480(9) -0.0137(8) 0.0120(8) 0.0074(8)
O2 0.0700(12) 0.0613(11) 0.1182(16) -0.0331(10) 0.0366(12) -0.0243(9)
O3 0.158(2) 0.0765(13) 0.0762(14) 0.0274(11) 0.0470(14) 0.0458(14)

loop_
_atom_type_symbol
_atom_type_description
_atom_type_scat_dispersion_real
_atom_type_scat_dispersion_imag
_atom_type_scat_source
C C 0.0033 0.0016 'International Tables Vol C Tables 4.2.6.8 and 6.1.1.4'
H H 0.0000 0.0000 'International Tables Vol C Tables 4.2.6.8 and 6.1.1.4'
N N 0.0061 0.0033 'International Tables Vol C Tables 4.2.6.8 and 6.1.1.4'
O O 0.0106 0.0060 'International Tables Vol C Tables 4.2.6.8 and 6.1.1.4'

loop_
_geom_angle_atom_site_label_1
_geom_angle_atom_site_label_2
_geom_angle_atom_site_label_3
_geom_angle
N1 C1 H1A 109.5
N1 C1 H1B 109.5
H1A C1 H1B 109.5
N1 C1 H1C 109.5
H1A C1 H1C 109.5
H1B C1 H1C 109.5
N1 C2 C3 130.3(2)
N1 C2 C7 108.13(17)
C3 C2 C7 121.5(2)
C4 C3 C2 117.9(2)
C4 C3 H3 121.0
C2 C3 H3 121.0
C3 C4 C5 121.5(2)
C3 C4 H4 119.3
C5 C4 H4 119.3
C6 C5 C4 120.8(2)
C6 C5 H5 119.6
C4 C5 H5 119.6
C5 C6 C7 119.2(2)
C5 C6 H6 120.4
C7 C6 H6 120.4
C6 C7 C2 119.0(2)
C6 C7 C8 134.3(2)
C2 C7 C8 106.74(18)
C9 C8 C7 107.18(17)
C9 C8 C16 124.72(18)
C7 C8 C16 128.09(18)
C8 C9 N1 109.93(18)
C8 C9 C24 125.63(17)
N1 C9 C24 124.21(17)
C11 C10 C15 121.1(2)
C11 C10 H10 119.4
C15 C10 H10 119.4
C12 C11 C10 120.6(3)
C12 C11 H11 119.7
C10 C11 H11 119.7
C13 C12 C11 118.9(2)
C13 C12 H12 120.5
C11 C12 H12 120.5
C12 C13 C14 120.6(2)
C12 C13 H13 119.7
C14 C13 H13 119.7
C15 C14 C13 121.2(2)
C15 C14 H14 119.4
C13 C14 H14 119.4
C14 C15 C10 117.6(2)
C14 C15 C16 121.3(2)
C10 C15 C16 121.09(19)
C8 C16 C15 112.36(17)
C8 C16 C17 108.95(16)
C15 C16 C17 111.62(16)
C8 C16 H16 107.9
C15 C16 H16 107.9
C17 C16 H16 107.9
C26 C17 C16 111.84(16)
C26 C17 H17A 109.2
C16 C17 H17A 109.2
C26 C17 H17B 109.2
C16 C17 H17B 109.2
H17A C17 H17B 107.9
C19 C18 C23 122.0(2)
C19 C18 N2 128.7(2)
C23 C18 N2 109.23(18)
C18 C19 C20 117.3(2)
C18 C19 H19 121.4
C20 C19 H19 121.4
C21 C20 C19 121.4(2)
C21 C20 H20 119.3
C19 C20 H20 119.3
C20 C21 C22 120.8(2)
C20 C21 H21 119.6
C22 C21 H21 119.6
C23 C22 C21 118.4(2)
C23 C22 H22 120.8
C21 C22 H22 120.8
C22 C23 C18 120.05(19)
C22 C23 C24 130.67(19)
C18 C23 C24 109.26(18)
C9 C24 C23 114.44(15)
C9 C24 C25 112.98(16)
C23 C24 C25 101.45(16)
C9 C24 C26 107.18(15)
C23 C24 C26 110.19(16)
C25 C24 C26 110.58(15)
O1 C25 N2 126.1(2)
O1 C25 C24 126.08(19)
N2 C25 C24 107.81(18)
C27 C26 C17 114.44(15)
C27 C26 C24 113.04(15)
C17 C26 C24 111.10(16)
C27 C26 H26 105.8
C17 C26 H26 105.8
C24 C26 H26 105.8
C28 C27 C33 117.07(19)
C28 C27 C26 119.84(18)
C33 C27 C26 123.09(19)
C27 C28 C29 122.4(2)
C27 C28 H28 118.8
C29 C28 H28 118.8
C30 C29 C28 119.6(2)
C30 C29 H29 120.2
C28 C29 H29 120.2
O2 C30 C29 124.5(2)
O2 C30 C32 116.4(2)
C29 C30 C32 119.1(2)
O2 C31 H31A 109.5
O2 C31 H31B 109.5
H31A C31 H31B 109.5
O2 C31 H31C 109.5
H31A C31 H31C 109.5
H31B C31 H31C 109.5
C33 C32 C30 120.5(2)
C33 C32 H32 119.8
C30 C32 H32 119.8
C32 C33 C27 121.3(2)
C32 C33 H33 119.3
C27 C33 H33 119.3
C35 C34 O3 114.0(3)
C35 C34 H34A 108.7
O3 C34 H34A 108.7
C35 C34 H34B 108.7
O3 C34 H34B 108.7
H34A C34 H34B 107.6
C34 C35 H35A 109.5
C34 C35 H35B 109.5
H35A C35 H35B 109.5
C34 C35 H35C 109.5
H35A C35 H35C 109.5
H35B C35 H35C 109.5
C2 N1 C9 108.00(16)
C2 N1 C1 124.44(17)
C9 N1 C1 127.35(18)
C25 N2 C18 112.09(17)
C25 N2 H2 124.0
C18 N2 H2 124.0
C30 O2 C31 116.82(19)
C34 O3 H3A 109.5

loop_
_geom_bond_atom_site_label_1
_geom_bond_atom_site_label_2
_geom_bond_distance
C1 N1 1.451(3)
C1 H1A 0.9600
C1 H1B 0.9600
C1 H1C 0.9600
C2 N1 1.379(3)
C2 C3 1.392(3)
C2 C7 1.414(3)
C3 C4 1.371(3)
C3 H3 0.9300
C4 C5 1.395(3)
C4 H4 0.9300
C5 C6 1.378(3)
C5 H5 0.9300
C6 C7 1.395(3)
C6 H6 0.9300
C7 C8 1.433(3)
C8 C9 1.362(3)
C8 C16 1.503(3)
C9 N1 1.394(2)
C9 C24 1.503(3)
C10 C11 1.379(3)
C10 C15 1.379(3)
C10 H10 0.9300
C11 C12 1.371(4)
C11 H11 0.9300
C12 C13 1.364(4)
C12 H12 0.9300
C13 C14 1.383(3)
C13 H13 0.9300
C14 C15 1.377(3)
C14 H14 0.9300
C15 C16 1.516(3)
C16 C17 1.536(3)
C16 H16 0.9800
C17 C26 1.525(3)
C17 H17A 0.9700
C17 H17B 0.9700
C18 C19 1.375(3)
C18 C23 1.383(3)
C18 N2 1.406(3)
C19 C20 1.386(4)
C19 H19 0.9300
C20 C21 1.372(4)
C20 H20 0.9300
C21 C22 1.384(3)
C21 H21 0.9300
C22 C23 1.379(3)
C22 H22 0.9300
C23 C24 1.510(3)
C24 C25 1.551(3)
C24 C26 1.578(3)
C25 O1 1.218(2)
C25 N2 1.350(3)
C26 C27 1.513(3)
C26 H26 0.9800
C27 C28 1.383(3)
C27 C33 1.393(3)
C28 C29 1.383(3)
C28 H28 0.9300
C29 C30 1.380(3)
C29 H29 0.9300
C30 O2 1.364(3)
C30 C32 1.389(3)
C31 O2 1.422(3)
C31 H31A 0.9600
C31 H31B 0.9600
C31 H31C 0.9600
C32 C33 1.377(3)
C32 H32 0.9300
C33 H33 0.9300
C34 C35 1.383(5)
C34 O3 1.424(4)
C34 H34A 0.9700
C34 H34B 0.9700
C35 H35A 0.9600
C35 H35B 0.9600
C35 H35C 0.9600
N2 H2 0.8600
O3 H3A 0.8200

loop_
_geom_hbond_atom_site_label_D
_geom_hbond_atom_site_label_H
_geom_hbond_atom_site_label_A
_geom_hbond_distance_DH
_geom_hbond_distance_HA
_geom_hbond_distance_DA
_geom_hbond_angle_DHA
_geom_hbond_site_symmetry_A
N2 H2 O3 0.86 2.04 2.853(3) 156.5 .
O3 H3A O1 0.82 1.97 2.784(2) 173.3 4_575
